data_1506050
loop_
_publ_author_name
'Hu, Tianshun'
'Shen, Meihua'
'Chen, Qian'
'Li, Chaozhong'

_publ_section_title
;
 Pushing radical cyclization from regioselective to regiospecific:
 cyclization of amidyl radicals controlled by vinylic halogen
 substitution.
;
_journal_issue 12
_journal_name_full 'Organic letters'
_journal_page_first 2647
_journal_page_last 2650
_journal_paper_doi 10.1021/ol060983q
_journal_volume 8
_journal_year 2006
_chemical_formula_sum 'C7 H11 I2 N O'
_chemical_formula_weight 378.97
_chemical_name_systematic
; 
 ? 
;
_space_group_IT_number 61
_symmetry_cell_setting orthorhombic
_symmetry_space_group_name_Hall '-P 2ac 2ab'
_symmetry_space_group_name_H-M 'P b c a'
_atom_sites_solution_hydrogens geom
_atom_sites_solution_primary direct
_atom_sites_solution_secondary difmap
_audit_creation_method SHELXL-97
_cell_angle_alpha 90.00
_cell_angle_beta 90.00
_cell_angle_gamma 90.00
_cell_formula_units_Z 8
_cell_length_a 8.0936(6)
_cell_length_b 10.7502(8)
_cell_length_c 23.5836(17)
_cell_measurement_reflns_used 3388
_cell_measurement_temperature 293(2)
_cell_measurement_theta_max 52.866
_cell_measurement_theta_min 6.105
_cell_volume 2052.0(3)
_computing_cell_refinement 'Bruker SMART'
_computing_data_collection 'Bruker SMART'
_computing_data_reduction 'Bruker SHELXTL'
_computing_molecular_graphics 'Bruker SHELXTL'
_computing_publication_material 'Bruker SHELXTL'
_computing_structure_refinement 'SHELXL-97 (Sheldrick, 1997)'
_computing_structure_solution 'SHELXS-97 (Sheldrick, 1990)'
_diffrn_ambient_temperature 293(2)
_diffrn_measured_fraction_theta_full 1.000
_diffrn_measured_fraction_theta_max 1.000
_diffrn_measurement_device_type 'CCD area detector'
_diffrn_measurement_method 'phi and omega scans'
_diffrn_radiation_monochromator graphite
_diffrn_radiation_source 'fine-focus sealed tube'
_diffrn_radiation_type MoK\a
_diffrn_radiation_wavelength 0.71073
_diffrn_reflns_av_R_equivalents 0.1597
_diffrn_reflns_av_sigmaI/netI 0.0778
_diffrn_reflns_limit_h_max 10
_diffrn_reflns_limit_h_min -10
_diffrn_reflns_limit_k_max 13
_diffrn_reflns_limit_k_min -13
_diffrn_reflns_limit_l_max 30
_diffrn_reflns_limit_l_min -22
_diffrn_reflns_number 11216
_diffrn_reflns_theta_full 27.00
_diffrn_reflns_theta_max 27.00
_diffrn_reflns_theta_min 1.73
_exptl_absorpt_coefficient_mu 6.082
_exptl_absorpt_correction_T_max 1.00000
_exptl_absorpt_correction_T_min 0.21057
_exptl_absorpt_correction_type empirical
_exptl_crystal_colour yellow
_exptl_crystal_density_diffrn 2.453
_exptl_crystal_density_method 'not measured'
_exptl_crystal_F_000 1392
_exptl_crystal_size_max 0.451
_exptl_crystal_size_mid 0.345
_exptl_crystal_size_min 0.079
_refine_diff_density_max 1.580
_refine_diff_density_min -1.520
_refine_diff_density_rms 0.308
_refine_ls_extinction_method none
_refine_ls_goodness_of_fit_ref 1.028
_refine_ls_hydrogen_treatment constr
_refine_ls_matrix_type full
_refine_ls_number_parameters 100
_refine_ls_number_reflns 2233
_refine_ls_number_restraints 0
_refine_ls_restrained_S_all 1.028
_refine_ls_R_factor_all 0.0643
_refine_ls_R_factor_gt 0.0565
_refine_ls_shift/su_max 0.000
_refine_ls_shift/su_mean 0.000
_refine_ls_structure_factor_coef Fsqd
_refine_ls_weighting_details 'calc w=1/[\s^2^(Fo^2^)+(0.0799P)^2^+0.0000P] where P=(Fo^2^+2Fc^2^)/3'
_refine_ls_weighting_scheme calc
_refine_ls_wR_factor_gt 0.1377
_refine_ls_wR_factor_ref 0.1424
_reflns_number_gt 1815
_reflns_number_total 2233
_reflns_threshold_expression >2sigma(I)
_cod_data_source_file ol060983qsi20060425_124053.cif
_cod_data_source_block cd24552
_cod_depositor_comments
;
The following automatic conversions were performed:

'_symmetry_cell_setting' value 'Orthorhombic' changed to
'orthorhombic' according to
/home/saulius/struct/CIF-dictionaries/cif_core.dic dictionary named
'cif_core.dic' version 2.4.1 from 2010-06-29.

Automatic conversion script
Id: cif_fix_values 1715 2011-07-08 13:25:40Z adriana 
;
_cod_original_sg_symbol_H-M Pbca
_cod_database_code 1506050

loop_
_symmetry_equiv_pos_as_xyz
'x, y, z'
'-x+1/2, -y, z+1/2'
'-x, y+1/2, -z+1/2'
'x+1/2, -y+1/2, -z'
'-x, -y, -z'
'x-1/2, y, -z-1/2'
'x, -y-1/2, z-1/2'
'-x-1/2, y-1/2, z'

loop_
_atom_site_label
_atom_site_type_symbol
_atom_site_fract_x
_atom_site_fract_y
_atom_site_fract_z
_atom_site_U_iso_or_equiv
_atom_site_adp_type
_atom_site_occupancy
_atom_site_symmetry_multiplicity
_atom_site_calc_flag
_atom_site_refinement_flags
I1 I 1.15279(6) 0.72872(5) 0.33539(2) 0.0479(2) Uani 1 1 d .
I2 I 0.99334(5) 0.43694(5) 0.29562(2) 0.0460(2) Uani 1 1 d .
N1 N 0.9574(6) 0.6353(5) 0.4568(2) 0.0332(11) Uani 1 1 d .
H1 H 1.0417 0.6736 0.4705 0.040 Uiso 1 1 calc R
O1 O 0.7867(7) 0.7646(5) 0.5035(2) 0.0514(14) Uani 1 1 d .
C1 C 0.8069(7) 0.6679(6) 0.4769(3) 0.0328(13) Uani 1 1 d .
C2 C 0.6622(8) 0.5798(7) 0.4676(3) 0.0388(15) Uani 1 1 d .
H2A H 0.7040 0.4954 0.4651 0.047 Uiso 1 1 calc R
H2B H 0.5898 0.5840 0.5004 0.047 Uiso 1 1 calc R
C3 C 0.5624(8) 0.6078(7) 0.4150(3) 0.0444(17) Uani 1 1 d .
H3A H 0.5362 0.6958 0.4149 0.053 Uiso 1 1 calc R
H3B H 0.4588 0.5627 0.4175 0.053 Uiso 1 1 calc R
C4 C 0.6450(7) 0.5752(8) 0.3575(3) 0.0441(18) Uani 1 1 d .
H4A H 0.6779 0.4884 0.3584 0.053 Uiso 1 1 calc R
H4B H 0.5634 0.5844 0.3277 0.053 Uiso 1 1 calc R
C5 C 0.7928(8) 0.6522(7) 0.3427(3) 0.0390(15) Uani 1 1 d .
H5A H 0.7867 0.7295 0.3638 0.047 Uiso 1 1 calc R
H5B H 0.7865 0.6730 0.3027 0.047 Uiso 1 1 calc R
C6 C 0.9624(7) 0.5921(6) 0.3542(3) 0.0299(12) Uani 1 1 d .
C7 C 0.9880(7) 0.5422(6) 0.4146(3) 0.0324(14) Uani 1 1 d .
H7A H 0.9143 0.4724 0.4209 0.039 Uiso 1 1 calc R
H7B H 1.1005 0.5123 0.4184 0.039 Uiso 1 1 calc R

loop_
_atom_site_aniso_label
_atom_site_aniso_U_11
_atom_site_aniso_U_22
_atom_site_aniso_U_33
_atom_site_aniso_U_23
_atom_site_aniso_U_13
_atom_site_aniso_U_12
I1 0.0406(3) 0.0496(4) 0.0537(4) 0.0092(2) 0.00531(19) -0.01118(19)
I2 0.0467(3) 0.0441(3) 0.0472(4) -0.0086(2) 0.00669(18) 0.00826(18)
N1 0.025(2) 0.040(3) 0.035(3) -0.005(2) -0.003(2) -0.004(2)
O1 0.041(3) 0.050(3) 0.063(4) -0.021(3) -0.001(2) -0.003(2)
C1 0.030(3) 0.035(4) 0.034(3) -0.003(3) 0.000(2) -0.002(2)
C2 0.033(3) 0.044(4) 0.039(4) -0.003(3) 0.012(3) -0.013(3)
C3 0.021(3) 0.052(4) 0.060(5) -0.007(3) 0.002(3) -0.001(3)
C4 0.024(3) 0.058(5) 0.051(4) -0.013(4) -0.008(3) 0.002(3)
C5 0.030(3) 0.049(4) 0.038(3) 0.006(3) 0.001(3) 0.014(3)
C6 0.024(3) 0.028(3) 0.038(3) 0.003(3) 0.005(2) 0.001(2)
C7 0.027(3) 0.028(3) 0.042(4) 0.003(3) -0.001(2) 0.005(2)

loop_
_atom_type_symbol
_atom_type_description
_atom_type_scat_dispersion_real
_atom_type_scat_dispersion_imag
_atom_type_scat_source
C C 0.0033 0.0016 'International Tables Vol C Tables 4.2.6.8 and 6.1.1.4'
H H 0.0000 0.0000 'International Tables Vol C Tables 4.2.6.8 and 6.1.1.4'
N N 0.0061 0.0033 'International Tables Vol C Tables 4.2.6.8 and 6.1.1.4'
O O 0.0106 0.0060 'International Tables Vol C Tables 4.2.6.8 and 6.1.1.4'
I I -0.4742 1.8119 'International Tables Vol C Tables 4.2.6.8 and 6.1.1.4'

loop_
_geom_angle_atom_site_label_1
_geom_angle_atom_site_label_2
_geom_angle_atom_site_label_3
_geom_angle
C1 N1 C7 125.4(5)
C1 N1 H1 117.3
C7 N1 H1 117.3
O1 C1 N1 121.3(6)
O1 C1 C2 119.9(6)
N1 C1 C2 118.8(6)
C3 C2 C1 113.9(6)
C3 C2 H2A 108.8
C1 C2 H2A 108.8
C3 C2 H2B 108.8
C1 C2 H2B 108.8
H2A C2 H2B 107.7
C2 C3 C4 116.3(6)
C2 C3 H3A 108.2
C4 C3 H3A 108.2
C2 C3 H3B 108.2
C4 C3 H3B 108.2
H3A C3 H3B 107.4
C5 C4 C3 115.1(6)
C5 C4 H4A 108.5
C3 C4 H4A 108.5
C5 C4 H4B 108.5
C3 C4 H4B 108.5
H4A C4 H4B 107.5
C4 C5 C6 116.0(6)
C4 C5 H5A 108.3
C6 C5 H5A 108.3
C4 C5 H5B 108.3
C6 C5 H5B 108.3
H5A C5 H5B 107.4
C7 C6 C5 115.4(5)
C7 C6 I1 109.2(4)
C5 C6 I1 108.2(4)
C7 C6 I2 107.7(4)
C5 C6 I2 108.2(4)
I1 C6 I2 107.9(3)
N1 C7 C6 112.2(5)
N1 C7 H7A 109.2
C6 C7 H7A 109.2
N1 C7 H7B 109.2
C6 C7 H7B 109.2
H7A C7 H7B 107.9

loop_
_geom_bond_atom_site_label_1
_geom_bond_atom_site_label_2
_geom_bond_distance
I1 C6 2.174(6)
I2 C6 2.180(6)
N1 C1 1.353(8)
N1 C7 1.433(9)
N1 H1 0.8600
O1 C1 1.225(8)
C1 C2 1.522(9)
C2 C3 1.511(10)
C2 H2A 0.9700
C2 H2B 0.9700
C3 C4 1.551(10)
C3 H3A 0.9700
C3 H3B 0.9700
C4 C5 1.496(10)
C4 H4A 0.9700
C4 H4B 0.9700
C5 C6 1.542(8)
C5 H5A 0.9700
C5 H5B 0.9700
C6 C7 1.537(9)
C7 H7A 0.9700
C7 H7B 0.9700

loop_
_geom_torsion_atom_site_label_1
_geom_torsion_atom_site_label_2
_geom_torsion_atom_site_label_3
_geom_torsion_atom_site_label_4
_geom_torsion
C7 N1 C1 O1 -164.3(7)
C7 N1 C1 C2 17.8(9)
O1 C1 C2 C3 88.4(8)
N1 C1 C2 C3 -93.6(7)
C1 C2 C3 C4 72.6(9)
C2 C3 C4 C5 -67.4(9)
C3 C4 C5 C6 99.8(8)
C4 C5 C6 C7 -52.8(8)
C4 C5 C6 I1 -175.4(5)
C4 C5 C6 I2 68.0(6)
C1 N1 C7 C6 82.0(7)
C5 C6 C7 N1 -54.5(7)
I1 C6 C7 N1 67.7(5)
I2 C6 C7 N1 -175.4(4)

loop_
_cod_related_entry_id
_cod_related_entry_code
_cod_related_entry_database
1 21156768 ChemSpider
